data_4120634
loop_
_publ_author_name
'Obenhuber, Andreas H.'
'Gianetti, Thomas L.'
'Berrebi, Xavier'
'Bergman, Robert G.'
'Arnold, John'

_publ_section_title
;
 Reaction of (Bisimido)niobium(V) Complexes with Organic Azides: [3 + 2]
 Cycloaddition and Reversible Cleavage of \b-Diketiminato Ligands
 Involving Nitrene Transfer.
;
_journal_issue 8
_journal_name_full 'Journal of the American Chemical Society'
_journal_page_first 2994
_journal_paper_doi 10.1021/ja413194z
_journal_volume 136
_journal_year 2014
_chemical_formula_moiety 'C45 H67 N4 Nb'
_chemical_formula_sum 'C45 H67 N4 Nb'
_chemical_formula_weight 756.94
_chemical_name_common 'Complex 8'
_space_group_IT_number 14
_symmetry_cell_setting monoclinic
_symmetry_space_group_name_Hall '-P 2yn'
_symmetry_space_group_name_H-M 'P 1 21/n 1'
_atom_sites_solution_hydrogens geom
_atom_sites_solution_primary direct
_atom_sites_solution_secondary difmap
_cell_angle_alpha 90.00
_cell_angle_beta 92.287(5)
_cell_angle_gamma 90.00
_cell_formula_units_Z 4
_cell_length_a 12.1424(10)
_cell_length_b 22.1020(19)
_cell_length_c 15.9149(13)
_cell_measurement_reflns_used 3739
_cell_measurement_temperature 100(2)
_cell_measurement_theta_max 25.31
_cell_measurement_theta_min 2.24
_cell_volume 4267.7(6)
_computing_cell_refinement 'Bruker APEX2 v.2011.4'
_computing_data_collection 'Bruker APEX2 v.2011.4'
_computing_data_reduction 'Bruker APEX2 v.2011.4'
_computing_molecular_graphics ORTEP-32
_computing_publication_material WinGX
_computing_structure_refinement SHELXL-97
_computing_structure_solution SIR-92
_diffrn_ambient_temperature 100(2)
_diffrn_detector_area_resol_mean 8.366
_diffrn_measured_fraction_theta_full 0.994
_diffrn_measured_fraction_theta_max 0.975
_diffrn_measurement_device_type 'Bruker APEX-I CCD'
_diffrn_measurement_method '\f and \w scans'
_diffrn_radiation_monochromator graphite
_diffrn_radiation_source 'fine-focus sealed tube'
_diffrn_radiation_type MoK\a
_diffrn_radiation_wavelength 0.71073
_diffrn_reflns_av_R_equivalents 0.0417
_diffrn_reflns_av_sigmaI/netI 0.0803
_diffrn_reflns_limit_h_max 12
_diffrn_reflns_limit_h_min -10
_diffrn_reflns_limit_k_max 26
_diffrn_reflns_limit_k_min -20
_diffrn_reflns_limit_l_max 16
_diffrn_reflns_limit_l_min -16
_diffrn_reflns_number 9606
_diffrn_reflns_theta_full 25.00
_diffrn_reflns_theta_max 25.34
_diffrn_reflns_theta_min 1.58
_exptl_absorpt_coefficient_mu 0.316
_exptl_absorpt_correction_T_max 0.9813
_exptl_absorpt_correction_T_min 0.9542
_exptl_absorpt_correction_type multi-scan
_exptl_absorpt_process_details SADABS
_exptl_crystal_colour red
_exptl_crystal_density_diffrn 1.178
_exptl_crystal_density_method 'not measured'
_exptl_crystal_description rode
_exptl_crystal_F_000 1624
_exptl_crystal_size_max 0.18
_exptl_crystal_size_mid 0.12
_exptl_crystal_size_min 0.09
_refine_diff_density_max 1.234
_refine_diff_density_min -0.723
_refine_diff_density_rms 0.082
_refine_ls_extinction_method none
_refine_ls_goodness_of_fit_ref 1.029
_refine_ls_hydrogen_treatment constr
_refine_ls_matrix_type full
_refine_ls_number_parameters 468
_refine_ls_number_reflns 5423
_refine_ls_number_restraints 0
_refine_ls_restrained_S_all 1.029
_refine_ls_R_factor_all 0.0832
_refine_ls_R_factor_gt 0.0529
_refine_ls_shift/su_max 0.001
_refine_ls_shift/su_mean 0.000
_refine_ls_structure_factor_coef Fsqd
_refine_ls_weighting_details 'calc w=1/[\s^2^(Fo^2^)+(0.0285P)^2^+8.6571P] where P=(Fo^2^+2Fc^2^)/3'
_refine_ls_weighting_scheme calc
_refine_ls_wR_factor_gt 0.0998
_refine_ls_wR_factor_ref 0.1148
_reflns_number_gt 3835
_reflns_number_total 5423
_reflns_threshold_expression >2sigma(I)
_cod_data_source_file ja413194z_si_003.cif
_cod_data_source_block (7)
_cod_depositor_comments
;
The following automatic conversions were performed:

'_symmetry_cell_setting' value 'Monoclinic' changed to 'monoclinic'
according to
/usr/data/users/saulius/automatic-downloads/current/ACS/lib/dictionaries/cif_core.dic
dictionary named 'cif_core.dic' version 2.4.2 from 2011-04-26.

Automatic conversion script
Id: cif_fix_values 2281 2013-09-26 08:29:07Z andrius 
;
_cod_original_sg_symbol_H-M P2(1)/n
_cod_database_code 4120634

loop_
_symmetry_equiv_pos_as_xyz
'x, y, z'
'-x+1/2, y+1/2, -z+1/2'
'-x, -y, -z'
'x-1/2, -y-1/2, z-1/2'

loop_
_atom_site_label
_atom_site_type_symbol
_atom_site_fract_x
_atom_site_fract_y
_atom_site_fract_z
_atom_site_U_iso_or_equiv
_atom_site_adp_type
_atom_site_occupancy
_atom_site_symmetry_multiplicity
_atom_site_calc_flag
_atom_site_refinement_flags
C1 C 0.7337(5) 0.0088(2) 0.1453(4) 0.0315(16) Uani 1 1 d .
H1A H 0.7369 -0.0285 0.1762 0.047 Uiso 1 1 calc R
H1B H 0.7431 0.0007 0.0868 0.047 Uiso 1 1 calc R
H1C H 0.6634 0.0276 0.1523 0.047 Uiso 1 1 calc R
C2 C 0.8246(4) 0.0507(2) 0.1782(4) 0.0178(13) Uani 1 1 d .
C3 C 0.8533(4) 0.0956(2) 0.1176(3) 0.0208(13) Uani 1 1 d .
H3 H 0.8410 0.0839 0.0619 0.025 Uiso 1 1 calc R
C4 C 0.8959(4) 0.1531(2) 0.1276(3) 0.0181(13) Uani 1 1 d .
C5 C 0.8859(5) 0.1975(2) 0.0573(3) 0.0267(15) Uani 1 1 d .
H5A H 0.8553 0.2346 0.0773 0.040 Uiso 1 1 calc R
H5B H 0.8385 0.1813 0.0131 0.040 Uiso 1 1 calc R
H5C H 0.9575 0.2052 0.0361 0.040 Uiso 1 1 calc R
C6 C 0.9468(4) 0.23217(19) 0.2280(3) 0.0157(13) Uani 1 1 d .
C7 C 1.0371(4) 0.2712(2) 0.2146(3) 0.0185(14) Uani 1 1 d .
C8 C 1.0291(5) 0.3303(2) 0.2430(4) 0.0262(14) Uani 1 1 d .
H8 H 1.0874 0.3568 0.2355 0.031 Uiso 1 1 calc R
C9 C 0.9370(5) 0.3508(2) 0.2821(3) 0.0264(15) Uani 1 1 d .
H9 H 0.9332 0.3909 0.2993 0.032 Uiso 1 1 calc R
C10 C 0.8498(5) 0.3119(2) 0.2958(3) 0.0254(15) Uani 1 1 d .
H10 H 0.7883 0.3263 0.3226 0.031 Uiso 1 1 calc R
C11 C 0.8529(5) 0.2512(2) 0.2698(3) 0.0190(13) Uani 1 1 d .
C12 C 0.7590(5) 0.2095(2) 0.2880(3) 0.0210(14) Uani 1 1 d .
H12 H 0.7840 0.1680 0.2779 0.025 Uiso 1 1 calc R
C13 C 0.7255(5) 0.2130(3) 0.3798(4) 0.0369(17) Uani 1 1 d .
H13A H 0.7900 0.2094 0.4164 0.055 Uiso 1 1 calc R
H13B H 0.6754 0.1807 0.3910 0.055 Uiso 1 1 calc R
H13C H 0.6903 0.2511 0.3894 0.055 Uiso 1 1 calc R
C14 C 0.6596(5) 0.2209(3) 0.2293(4) 0.0369(17) Uani 1 1 d .
H14A H 0.6344 0.2617 0.2363 0.055 Uiso 1 1 calc R
H14B H 0.6017 0.1933 0.2422 0.055 Uiso 1 1 calc R
H14C H 0.6798 0.2150 0.1722 0.055 Uiso 1 1 calc R
C15 C 1.1388(5) 0.2502(2) 0.1722(3) 0.0245(15) Uani 1 1 d .
H15 H 1.1215 0.2112 0.1453 0.029 Uiso 1 1 calc R
C16 C 1.2324(5) 0.2394(2) 0.2379(4) 0.0355(17) Uani 1 1 d .
H16A H 1.2434 0.2752 0.2712 0.053 Uiso 1 1 calc R
H16B H 1.2989 0.2299 0.2100 0.053 Uiso 1 1 calc R
H16C H 1.2134 0.2063 0.2735 0.053 Uiso 1 1 calc R
C17 C 1.1737(6) 0.2938(2) 0.1033(4) 0.047(2) Uani 1 1 d .
H17A H 1.1115 0.3023 0.0660 0.070 Uiso 1 1 calc R
H17B H 1.2312 0.2756 0.0723 0.070 Uiso 1 1 calc R
H17C H 1.2001 0.3307 0.1286 0.070 Uiso 1 1 calc R
C18 C 1.1837(4) 0.11165(19) 0.4060(3) 0.0131(13) Uani 1 1 d .
C19 C 1.2824(5) 0.0769(2) 0.4103(3) 0.0169(13) Uani 1 1 d .
C20 C 1.3564(5) 0.0863(2) 0.4767(3) 0.0219(14) Uani 1 1 d .
H20 H 1.4213 0.0640 0.4798 0.026 Uiso 1 1 calc R
C21 C 1.3368(5) 0.1282(2) 0.5389(3) 0.0220(14) Uani 1 1 d .
H21 H 1.3882 0.1342 0.5830 0.026 Uiso 1 1 calc R
C22 C 1.2402(5) 0.1610(2) 0.5349(4) 0.0232(15) Uani 1 1 d .
H22 H 1.2268 0.1887 0.5772 0.028 Uiso 1 1 calc R
C23 C 1.1629(5) 0.1537(2) 0.4699(3) 0.0164(13) Uani 1 1 d .
C24 C 1.0562(5) 0.1907(2) 0.4683(3) 0.0225(14) Uani 1 1 d .
H24 H 1.0117 0.1788 0.4184 0.027 Uiso 1 1 calc R
C25 C 1.0808(5) 0.2588(2) 0.4617(4) 0.0380(17) Uani 1 1 d .
H25A H 1.1198 0.2721 0.5119 0.057 Uiso 1 1 calc R
H25B H 1.0127 0.2807 0.4549 0.057 Uiso 1 1 calc R
H25C H 1.1250 0.2660 0.4140 0.057 Uiso 1 1 calc R
C26 C 0.9893(5) 0.1778(3) 0.5456(4) 0.0376(17) Uani 1 1 d .
H26A H 0.9676 0.1360 0.5456 0.056 Uiso 1 1 calc R
H26B H 0.9248 0.2030 0.5443 0.056 Uiso 1 1 calc R
H26C H 1.0335 0.1863 0.5956 0.056 Uiso 1 1 calc R
C27 C 1.3010(5) 0.0299(2) 0.3426(3) 0.0228(14) Uani 1 1 d .
H27 H 1.2722 0.0466 0.2891 0.027 Uiso 1 1 calc R
C28 C 1.4220(5) 0.0136(3) 0.3317(4) 0.0394(17) Uani 1 1 d .
H28A H 1.4643 0.0500 0.3261 0.059 Uiso 1 1 calc R
H28B H 1.4284 -0.0107 0.2822 0.059 Uiso 1 1 calc R
H28C H 1.4495 -0.0086 0.3800 0.059 Uiso 1 1 calc R
C29 C 1.2355(5) -0.0280(2) 0.3598(4) 0.0328(16) Uani 1 1 d .
H29A H 1.2394 -0.0549 0.3126 0.049 Uiso 1 1 calc R
H29B H 1.1599 -0.0178 0.3683 0.049 Uiso 1 1 calc R
H29C H 1.2662 -0.0476 0.4093 0.049 Uiso 1 1 calc R
C30 C 0.8314(5) 0.0138(2) 0.3267(4) 0.0256(15) Uani 1 1 d .
C31 C 0.8841(5) 0.0407(3) 0.4057(4) 0.0454(19) Uani 1 1 d .
H31A H 0.9626 0.0360 0.4049 0.068 Uiso 1 1 calc R
H31B H 0.8569 0.0203 0.4540 0.068 Uiso 1 1 calc R
H31C H 0.8661 0.0829 0.4086 0.068 Uiso 1 1 calc R
C32 C 0.8635(5) -0.0526(2) 0.3217(4) 0.047(2) Uani 1 1 d .
H32A H 0.8368 -0.0691 0.2689 0.070 Uiso 1 1 calc R
H32B H 0.8317 -0.0744 0.3669 0.070 Uiso 1 1 calc R
H32C H 0.9423 -0.0563 0.3261 0.070 Uiso 1 1 calc R
C33 C 0.7060(5) 0.0214(2) 0.3342(4) 0.0360(17) Uani 1 1 d .
H33A H 0.6863 0.0630 0.3249 0.054 Uiso 1 1 calc R
H33B H 0.6856 0.0094 0.3895 0.054 Uiso 1 1 calc R
H33C H 0.6680 -0.0035 0.2930 0.054 Uiso 1 1 calc R
C34 C 1.1975(4) 0.0144(2) 0.1350(3) 0.0147(13) Uani 1 1 d .
C35 C 1.2987(4) 0.0379(2) 0.1090(3) 0.0176(13) Uani 1 1 d .
C36 C 1.3789(5) -0.0024(2) 0.0831(3) 0.0209(14) Uani 1 1 d .
H36 H 1.4457 0.0128 0.0657 0.025 Uiso 1 1 calc R
C37 C 1.3623(5) -0.0639(2) 0.0826(3) 0.0259(15) Uani 1 1 d .
H37 H 1.4170 -0.0899 0.0650 0.031 Uiso 1 1 calc R
C38 C 1.2630(5) -0.0868(2) 0.1088(3) 0.0225(14) Uani 1 1 d .
H38 H 1.2522 -0.1284 0.1096 0.027 Uiso 1 1 calc R
C39 C 1.1793(4) -0.0487(2) 0.1337(3) 0.0174(13) Uani 1 1 d .
C40 C 1.0680(5) -0.0738(2) 0.1592(3) 0.0216(15) Uani 1 1 d .
H40 H 1.0438 -0.0486 0.2057 0.026 Uiso 1 1 calc R
C41 C 1.0707(5) -0.1383(2) 0.1906(4) 0.0338(16) Uani 1 1 d .
H41A H 1.0934 -0.1646 0.1465 0.051 Uiso 1 1 calc R
H41B H 0.9986 -0.1498 0.2073 0.051 Uiso 1 1 calc R
H41C H 1.1219 -0.1415 0.2379 0.051 Uiso 1 1 calc R
C42 C 0.9821(5) -0.0660(2) 0.0869(4) 0.0316(16) Uani 1 1 d .
H42A H 0.9781 -0.0241 0.0709 0.047 Uiso 1 1 calc R
H42B H 0.9115 -0.0792 0.1047 0.047 Uiso 1 1 calc R
H42C H 1.0031 -0.0898 0.0396 0.047 Uiso 1 1 calc R
C43 C 1.3179(4) 0.1055(2) 0.1087(3) 0.0208(14) Uani 1 1 d .
H43 H 1.2742 0.1230 0.1531 0.025 Uiso 1 1 calc R
C44 C 1.4390(5) 0.1235(2) 0.1275(4) 0.0365(17) Uani 1 1 d .
H44A H 1.4657 0.1038 0.1780 0.055 Uiso 1 1 calc R
H44B H 1.4439 0.1666 0.1347 0.055 Uiso 1 1 calc R
H44C H 1.4828 0.1114 0.0815 0.055 Uiso 1 1 calc R
C45 C 1.2764(6) 0.1329(2) 0.0258(4) 0.0400(18) Uani 1 1 d .
H45A H 1.3189 0.1174 -0.0190 0.060 Uiso 1 1 calc R
H45B H 1.2838 0.1761 0.0283 0.060 Uiso 1 1 calc R
H45C H 1.2003 0.1225 0.0158 0.060 Uiso 1 1 calc R
N1 N 0.9503(4) 0.16952(16) 0.2010(3) 0.0165(11) Uani 1 1 d .
N2 N 1.1077(3) 0.10517(16) 0.3387(3) 0.0140(11) Uani 1 1 d .
N3 N 0.8743(4) 0.04883(16) 0.2535(3) 0.0170(11) Uani 1 1 d .
N4 N 1.1132(3) 0.05218(16) 0.1629(3) 0.0147(10) Uani 1 1 d .
Nb01 Nb 1.03204(4) 0.091845(18) 0.24057(3) 0.01430(15) Uani 1 1 d .

loop_
_atom_site_aniso_label
_atom_site_aniso_U_11
_atom_site_aniso_U_22
_atom_site_aniso_U_33
_atom_site_aniso_U_23
_atom_site_aniso_U_13
_atom_site_aniso_U_12
C1 0.014(4) 0.030(3) 0.050(5) -0.004(3) -0.008(3) -0.008(2)
C2 0.008(3) 0.020(3) 0.025(4) -0.002(2) -0.002(3) 0.003(2)
C3 0.014(3) 0.028(3) 0.020(4) 0.001(2) -0.001(3) 0.003(2)
C4 0.019(3) 0.015(2) 0.020(4) -0.002(2) 0.000(3) 0.007(2)
C5 0.041(4) 0.022(3) 0.017(4) -0.002(2) -0.008(3) 0.004(3)
C6 0.022(4) 0.012(2) 0.012(3) 0.000(2) -0.010(3) 0.003(2)
C7 0.020(4) 0.024(3) 0.011(4) -0.001(2) -0.001(3) -0.002(2)
C8 0.031(4) 0.020(3) 0.028(4) 0.001(2) -0.008(3) -0.005(3)
C9 0.032(4) 0.014(3) 0.032(4) -0.005(2) -0.011(3) 0.004(2)
C10 0.027(4) 0.024(3) 0.025(4) -0.008(2) -0.005(3) 0.007(2)
C11 0.021(4) 0.020(3) 0.015(4) -0.002(2) -0.003(3) 0.004(2)
C12 0.018(4) 0.029(3) 0.015(4) -0.005(2) -0.004(3) 0.004(2)
C13 0.032(4) 0.050(4) 0.030(4) -0.002(3) 0.005(3) -0.005(3)
C14 0.024(4) 0.060(4) 0.026(4) -0.003(3) -0.008(4) -0.013(3)
C15 0.025(4) 0.021(3) 0.027(4) -0.006(2) 0.000(3) -0.011(2)
C16 0.022(4) 0.036(3) 0.049(5) -0.012(3) 0.000(4) -0.006(3)
C17 0.057(5) 0.038(3) 0.046(5) -0.006(3) 0.029(4) -0.017(3)
C18 0.013(3) 0.018(2) 0.007(4) 0.004(2) -0.005(3) -0.005(2)
C19 0.014(4) 0.029(3) 0.008(4) 0.007(2) -0.003(3) 0.001(2)
C20 0.014(3) 0.034(3) 0.019(4) 0.009(2) 0.000(3) 0.004(2)
C21 0.018(4) 0.032(3) 0.015(4) 0.003(2) -0.011(3) -0.008(3)
C22 0.032(4) 0.018(3) 0.019(4) -0.003(2) 0.000(3) -0.005(2)
C23 0.022(4) 0.017(2) 0.010(4) 0.004(2) -0.007(3) -0.002(2)
C24 0.025(4) 0.028(3) 0.014(4) -0.006(2) -0.004(3) 0.006(2)
C25 0.050(5) 0.024(3) 0.039(4) -0.004(3) -0.011(4) 0.014(3)
C26 0.023(4) 0.052(4) 0.036(5) 0.001(3) -0.005(3) 0.010(3)
C27 0.020(4) 0.038(3) 0.011(4) 0.002(2) 0.000(3) 0.010(3)
C28 0.029(4) 0.067(4) 0.022(4) -0.007(3) -0.002(3) 0.018(3)
C29 0.036(4) 0.027(3) 0.034(4) -0.007(3) -0.002(3) 0.015(3)
C30 0.020(4) 0.034(3) 0.023(4) 0.009(3) 0.003(3) -0.006(3)
C31 0.035(5) 0.070(4) 0.032(5) 0.022(3) 0.015(4) -0.014(3)
C32 0.040(5) 0.039(4) 0.063(5) 0.030(3) 0.026(4) 0.008(3)
C33 0.024(4) 0.039(3) 0.046(5) 0.012(3) 0.010(4) 0.005(3)
C34 0.014(3) 0.020(2) 0.010(3) -0.002(2) -0.002(3) 0.005(2)
C35 0.020(4) 0.026(3) 0.007(3) -0.003(2) -0.001(3) 0.001(2)
C36 0.010(3) 0.043(3) 0.010(4) -0.005(2) -0.003(3) 0.001(2)
C37 0.026(4) 0.034(3) 0.017(4) -0.009(2) 0.000(3) 0.014(3)
C38 0.031(4) 0.017(3) 0.019(4) 0.001(2) -0.008(3) 0.009(3)
C39 0.020(4) 0.020(3) 0.012(3) 0.001(2) -0.003(3) 0.004(2)
C40 0.027(4) 0.017(3) 0.021(4) 0.000(2) 0.006(3) -0.005(2)
C41 0.039(4) 0.023(3) 0.039(4) 0.004(3) 0.002(3) -0.001(3)
C42 0.024(4) 0.033(3) 0.038(4) -0.001(3) -0.003(3) -0.001(3)
C43 0.016(3) 0.028(3) 0.020(4) -0.004(2) 0.008(3) -0.003(2)
C44 0.032(4) 0.036(3) 0.041(5) -0.002(3) -0.002(3) -0.009(3)
C45 0.055(5) 0.029(3) 0.034(5) 0.006(3) -0.019(4) -0.005(3)
N1 0.019(3) 0.020(2) 0.010(3) -0.0016(17) 0.000(2) -0.0025(18)
N2 0.011(3) 0.023(2) 0.008(3) 0.0003(17) 0.004(2) -0.0005(17)
N3 0.013(3) 0.020(2) 0.018(3) 0.0026(18) -0.003(2) -0.0031(18)
N4 0.011(3) 0.020(2) 0.013(3) 0.0022(17) -0.002(2) 0.0009(18)
Nb01 0.0116(3) 0.0182(2) 0.0130(3) -0.0010(2) -0.0011(2) 0.0021(2)

loop_
_atom_type_symbol
_atom_type_description
_atom_type_scat_dispersion_real
_atom_type_scat_dispersion_imag
_atom_type_scat_source
C C 0.0033 0.0016 'International Tables Vol C Tables 4.2.6.8 and 6.1.1.4'
H H 0.0000 0.0000 'International Tables Vol C Tables 4.2.6.8 and 6.1.1.4'
N N 0.0061 0.0033 'International Tables Vol C Tables 4.2.6.8 and 6.1.1.4'
Nb Nb -2.0727 0.6215 'International Tables Vol C Tables 4.2.6.8 and 6.1.1.4'

loop_
_geom_angle_atom_site_label_1
_geom_angle_atom_site_label_2
_geom_angle_atom_site_label_3
_geom_angle
C2 C1 H1A 109.5
C2 C1 H1B 109.5
H1A C1 H1B 109.5
C2 C1 H1C 109.5
H1A C1 H1C 109.5
H1B C1 H1C 109.5
N3 C2 C3 121.1(5)
N3 C2 C1 126.4(5)
C3 C2 C1 112.5(5)
C4 C3 C2 131.2(5)
C4 C3 H3 114.4
C2 C3 H3 114.4
N1 C4 C3 120.6(5)
N1 C4 C5 119.3(4)
C3 C4 C5 120.1(5)
C4 C5 H5A 109.5
C4 C5 H5B 109.5
H5A C5 H5B 109.5
C4 C5 H5C 109.5
H5A C5 H5C 109.5
H5B C5 H5C 109.5
C11 C6 C7 122.4(4)
C11 C6 N1 117.3(4)
C7 C6 N1 120.3(4)
C8 C7 C6 117.4(5)
C8 C7 C15 120.5(5)
C6 C7 C15 122.2(4)
C9 C8 C7 121.7(5)
C9 C8 H8 119.2
C7 C8 H8 119.2
C8 C9 C10 120.4(5)
C8 C9 H9 119.8
C10 C9 H9 119.8
C9 C10 C11 121.0(5)
C9 C10 H10 119.5
C11 C10 H10 119.5
C10 C11 C6 117.2(5)
C10 C11 C12 120.0(5)
C6 C11 C12 122.9(4)
C11 C12 C14 111.7(5)
C11 C12 C13 112.5(4)
C14 C12 C13 110.1(5)
C11 C12 H12 107.4
C14 C12 H12 107.4
C13 C12 H12 107.4
C12 C13 H13A 109.5
C12 C13 H13B 109.5
H13A C13 H13B 109.5
C12 C13 H13C 109.5
H13A C13 H13C 109.5
H13B C13 H13C 109.5
C12 C14 H14A 109.5
C12 C14 H14B 109.5
H14A C14 H14B 109.5
C12 C14 H14C 109.5
H14A C14 H14C 109.5
H14B C14 H14C 109.5
C7 C15 C16 109.9(5)
C7 C15 C17 112.5(5)
C16 C15 C17 111.6(5)
C7 C15 H15 107.5
C16 C15 H15 107.5
C17 C15 H15 107.5
C15 C16 H16A 109.5
C15 C16 H16B 109.5
H16A C16 H16B 109.5
C15 C16 H16C 109.5
H16A C16 H16C 109.5
H16B C16 H16C 109.5
C15 C17 H17A 109.5
C15 C17 H17B 109.5
H17A C17 H17B 109.5
C15 C17 H17C 109.5
H17A C17 H17C 109.5
H17B C17 H17C 109.5
N2 C18 C23 119.4(4)
N2 C18 C19 120.8(5)
C23 C18 C19 119.9(5)
C20 C19 C18 118.5(5)
C20 C19 C27 122.5(5)
C18 C19 C27 118.9(5)
C19 C20 C21 121.7(5)
C19 C20 H20 119.1
C21 C20 H20 119.1
C22 C21 C20 119.3(5)
C22 C21 H21 120.4
C20 C21 H21 120.4
C21 C22 C23 121.8(5)
C21 C22 H22 119.1
C23 C22 H22 119.1
C22 C23 C18 118.8(5)
C22 C23 C24 120.0(5)
C18 C23 C24 121.2(5)
C26 C24 C23 111.4(4)
C26 C24 C25 110.4(4)
C23 C24 C25 110.9(5)
C26 C24 H24 108.0
C23 C24 H24 108.0
C25 C24 H24 108.0
C24 C25 H25A 109.5
C24 C25 H25B 109.5
H25A C25 H25B 109.5
C24 C25 H25C 109.5
H25A C25 H25C 109.5
H25B C25 H25C 109.5
C24 C26 H26A 109.5
C24 C26 H26B 109.5
H26A C26 H26B 109.5
C24 C26 H26C 109.5
H26A C26 H26C 109.5
H26B C26 H26C 109.5
C19 C27 C28 114.3(5)
C19 C27 C29 110.5(4)
C28 C27 C29 109.3(4)
C19 C27 H27 107.5
C28 C27 H27 107.5
C29 C27 H27 107.5
C27 C28 H28A 109.5
C27 C28 H28B 109.5
H28A C28 H28B 109.5
C27 C28 H28C 109.5
H28A C28 H28C 109.5
H28B C28 H28C 109.5
C27 C29 H29A 109.5
C27 C29 H29B 109.5
H29A C29 H29B 109.5
C27 C29 H29C 109.5
H29A C29 H29C 109.5
H29B C29 H29C 109.5
N3 C30 C31 107.0(4)
N3 C30 C32 111.0(4)
C31 C30 C32 108.8(5)
N3 C30 C33 112.1(5)
C31 C30 C33 106.2(5)
C32 C30 C33 111.4(4)
C30 C31 H31A 109.5
C30 C31 H31B 109.5
H31A C31 H31B 109.5
C30 C31 H31C 109.5
H31A C31 H31C 109.5
H31B C31 H31C 109.5
C30 C32 H32A 109.5
C30 C32 H32B 109.5
H32A C32 H32B 109.5
C30 C32 H32C 109.5
H32A C32 H32C 109.5
H32B C32 H32C 109.5
C30 C33 H33A 109.5
C30 C33 H33B 109.5
H33A C33 H33B 109.5
C30 C33 H33C 109.5
H33A C33 H33C 109.5
H33B C33 H33C 109.5
N4 C34 C35 121.9(4)
N4 C34 C39 118.3(4)
C35 C34 C39 119.8(4)
C36 C35 C34 118.6(5)
C36 C35 C43 121.4(5)
C34 C35 C43 120.0(4)
C37 C36 C35 121.9(5)
C37 C36 H36 119.0
C35 C36 H36 119.0
C36 C37 C38 119.3(5)
C36 C37 H37 120.4
C38 C37 H37 120.4
C37 C38 C39 121.3(5)
C37 C38 H38 119.4
C39 C38 H38 119.4
C38 C39 C34 119.1(5)
C38 C39 C40 121.3(4)
C34 C39 C40 119.6(4)
C41 C40 C42 111.1(5)
C41 C40 C39 114.9(5)
C42 C40 C39 110.0(4)
C41 C40 H40 106.8
C42 C40 H40 106.8
C39 C40 H40 106.8
C40 C41 H41A 109.5
C40 C41 H41B 109.5
H41A C41 H41B 109.5
C40 C41 H41C 109.5
H41A C41 H41C 109.5
H41B C41 H41C 109.5
C40 C42 H42A 109.5
C40 C42 H42B 109.5
H42A C42 H42B 109.5
C40 C42 H42C 109.5
H42A C42 H42C 109.5
H42B C42 H42C 109.5
C35 C43 C45 110.5(4)
C35 C43 C44 113.6(4)
C45 C43 C44 110.3(4)
C35 C43 H43 107.4
C45 C43 H43 107.4
C44 C43 H43 107.4
C43 C44 H44A 109.5
C43 C44 H44B 109.5
H44A C44 H44B 109.5
C43 C44 H44C 109.5
H44A C44 H44C 109.5
H44B C44 H44C 109.5
C43 C45 H45A 109.5
C43 C45 H45B 109.5
H45A C45 H45B 109.5
C43 C45 H45C 109.5
H45A C45 H45C 109.5
H45B C45 H45C 109.5
C4 N1 C6 119.1(4)
C4 N1 Nb01 104.4(3)
C6 N1 Nb01 136.2(4)
C18 N2 Nb01 168.9(3)
C2 N3 C30 123.8(4)
C2 N3 Nb01 106.0(3)
C30 N3 Nb01 129.5(4)
C34 N4 Nb01 156.0(4)
N2 Nb01 N4 113.13(18)
N2 Nb01 N1 110.45(17)
N4 Nb01 N1 117.09(16)
N2 Nb01 N3 114.41(17)
N4 Nb01 N3 110.89(17)
N1 Nb01 N3 88.73(16)

loop_
_geom_bond_atom_site_label_1
_geom_bond_atom_site_label_2
_geom_bond_distance
C1 C2 1.518(7)
C1 H1A 0.9600
C1 H1B 0.9600
C1 H1C 0.9600
C2 N3 1.321(7)
C2 C3 1.437(7)
C3 C4 1.378(7)
C3 H3 0.9300
C4 N1 1.369(7)
C4 C5 1.490(7)
C5 H5A 0.9600
C5 H5B 0.9600
C5 H5C 0.9600
C6 C11 1.407(7)
C6 C7 1.419(7)
C6 N1 1.451(5)
C7 C8 1.386(6)
C7 C15 1.505(7)
C8 C9 1.378(7)
C8 H8 0.9300
C9 C10 1.388(7)
C9 H9 0.9300
C10 C11 1.406(6)
C10 H10 0.9300
C11 C12 1.504(7)
C12 C14 1.517(8)
C12 C13 1.534(7)
C12 H12 0.9800
C13 H13A 0.9600
C13 H13B 0.9600
C13 H13C 0.9600
C14 H14A 0.9600
C14 H14B 0.9600
C14 H14C 0.9600
C15 C16 1.531(8)
C15 C17 1.530(7)
C15 H15 0.9800
C16 H16A 0.9600
C16 H16B 0.9600
C16 H16C 0.9600
C17 H17A 0.9600
C17 H17B 0.9600
C17 H17C 0.9600
C18 N2 1.394(7)
C18 C23 1.408(6)
C18 C19 1.423(7)
C19 C20 1.375(8)
C19 C27 1.520(7)
C20 C21 1.383(7)
C20 H20 0.9300
C21 C22 1.378(7)
C21 H21 0.9300
C22 C23 1.378(8)
C22 H22 0.9300
C23 C24 1.530(7)
C24 C26 1.528(7)
C24 C25 1.539(7)
C24 H24 0.9800
C25 H25A 0.9600
C25 H25B 0.9600
C25 H25C 0.9600
C26 H26A 0.9600
C26 H26B 0.9600
C26 H26C 0.9600
C27 C28 1.530(7)
C27 C29 1.537(7)
C27 H27 0.9800
C28 H28A 0.9600
C28 H28B 0.9600
C28 H28C 0.9600
C29 H29A 0.9600
C29 H29B 0.9600
C29 H29C 0.9600
C30 N3 1.509(6)
C30 C31 1.511(8)
C30 C32 1.521(7)
C30 C33 1.541(7)
C31 H31A 0.9600
C31 H31B 0.9600
C31 H31C 0.9600
C32 H32A 0.9600
C32 H32B 0.9600
C32 H32C 0.9600
C33 H33A 0.9600
C33 H33B 0.9600
C33 H33C 0.9600
C34 N4 1.407(6)
C34 C35 1.411(7)
C34 C39 1.413(6)
C35 C36 1.394(7)
C35 C43 1.513(6)
C36 C37 1.375(7)
C36 H36 0.9300
C37 C38 1.386(7)
C37 H37 0.9300
C38 C39 1.390(7)
C38 H38 0.9300
C39 C40 1.531(7)
C40 C41 1.511(6)
C40 C42 1.532(8)
C40 H40 0.9800
C41 H41A 0.9600
C41 H41B 0.9600
C41 H41C 0.9600
C42 H42A 0.9600
C42 H42B 0.9600
C42 H42C 0.9600
C43 C45 1.518(7)
C43 C44 1.540(7)
C43 H43 0.9800
C44 H44A 0.9600
C44 H44B 0.9600
C44 H44C 0.9600
C45 H45A 0.9600
C45 H45B 0.9600
C45 H45C 0.9600
N1 Nb01 2.068(4)
N2 Nb01 1.804(5)
N3 Nb01 2.155(4)
N4 Nb01 1.835(4)
